data_4063749
loop_
_publ_author_name
'Tran, Tommy'
'Chow, Catherine'
'Zimmerman, Amanda C.'
'Thibault, Michelle E.'
'McNeil, W. Stephen'
'Legzdins, Peter'

_publ_section_title
;
 Differing Reactions of Functionalized Hydrocarbons with
 Cp*M(NO)(alkyl)(\h3-allyl) Complexes of Molybdenum and Tungsten
;
_journal_issue 4
_journal_name_full Organometallics
_journal_page_first 738
_journal_paper_doi 10.1021/om100909m
_journal_volume 30
_journal_year 2011
_chemical_formula_moiety 'C18 H29 N1 O2 W1'
_chemical_formula_sum 'C18 H29 N O2 W'
_chemical_formula_weight 475.27
_chemical_name_systematic
;
 ?
;
_space_group_IT_number 43
_symmetry_cell_setting orthorhombic
_symmetry_space_group_name_Hall 'F 2 -2d'
_symmetry_space_group_name_H-M 'F d d 2'
_atom_sites_solution_hydrogens geom
_atom_sites_solution_primary direct
_atom_sites_solution_secondary difmap
_audit_creation_method SHELXL-97
_cell_angle_alpha 90.00
_cell_angle_beta 90.00
_cell_angle_gamma 90.00
_cell_formula_units_Z 16
_cell_length_a 26.6043(6)
_cell_length_b 29.9393(6)
_cell_length_c 9.1116(2)
_cell_measurement_reflns_used 8839
_cell_measurement_temperature 103(2)
_cell_measurement_theta_max 30.0
_cell_measurement_theta_min 3.1
_cell_volume 7257.5(3)
_computing_molecular_graphics 'Ortep-3 for Windows (Farrugia, 1997)'
_computing_publication_material 'WinGX publication routines (Farrugia, 1999)'
_computing_structure_refinement 'SHELXL-97 (Sheldrick, 1997)'
_computing_structure_solution 'SIR92 (Altomare, et al., 1993)'
_diffrn_ambient_temperature 103(2)
_diffrn_measured_fraction_theta_full 0.994
_diffrn_measured_fraction_theta_max 0.994
_diffrn_measurement_device_type 'Bruker X8 Apex II'
_diffrn_measurement_method 'area detector'
_diffrn_radiation_monochromator graphite
_diffrn_radiation_source 'fine-focus sealed tube'
_diffrn_radiation_type MoK\a
_diffrn_radiation_wavelength 0.71073
_diffrn_reflns_av_R_equivalents 0.0206
_diffrn_reflns_av_sigmaI/netI 0.0280
_diffrn_reflns_limit_h_max 27
_diffrn_reflns_limit_h_min -37
_diffrn_reflns_limit_k_max 40
_diffrn_reflns_limit_k_min -42
_diffrn_reflns_limit_l_max 12
_diffrn_reflns_limit_l_min -6
_diffrn_reflns_number 11532
_diffrn_reflns_theta_full 30.05
_diffrn_reflns_theta_max 30.05
_diffrn_reflns_theta_min 3.06
_exptl_absorpt_coefficient_mu 6.373
_exptl_absorpt_correction_T_max 0.7271
_exptl_absorpt_correction_T_min 0.5562
_exptl_absorpt_correction_type multi-scan
_exptl_crystal_colour yellow
_exptl_crystal_density_diffrn 1.740
_exptl_crystal_density_method 'not measured'
_exptl_crystal_description needle
_exptl_crystal_F_000 3744
_exptl_crystal_size_max 0.40
_exptl_crystal_size_mid 0.10
_exptl_crystal_size_min 0.05
_refine_diff_density_max 1.476
_refine_diff_density_min -0.495
_refine_diff_density_rms 0.084
_refine_ls_abs_structure_details 'Flack H D (1983), Acta Cryst. A39, 876-881'
_refine_ls_abs_structure_Flack 0.005(7)
_refine_ls_extinction_method none
_refine_ls_goodness_of_fit_ref 1.032
_refine_ls_hydrogen_treatment constr
_refine_ls_matrix_type full
_refine_ls_number_parameters 205
_refine_ls_number_reflns 3854
_refine_ls_number_restraints 1
_refine_ls_restrained_S_all 1.032
_refine_ls_R_factor_all 0.0164
_refine_ls_R_factor_gt 0.0147
_refine_ls_shift/su_max 0.001
_refine_ls_shift/su_mean 0.000
_refine_ls_structure_factor_coef Fsqd
_refine_ls_weighting_details 'calc w=1/[\s^2^(Fo^2^)+(0.0140P)^2^+0.0000P] where P=(Fo^2^+2Fc^2^)/3'
_refine_ls_weighting_scheme calc
_refine_ls_wR_factor_gt 0.0335
_refine_ls_wR_factor_ref 0.0340
_reflns_number_gt 3667
_reflns_number_total 3854
_reflns_threshold_expression >2sigma(I)
_cod_data_source_file om100909m_si_002.cif
_cod_data_source_block 6
_cod_database_code 4063749

loop_
_symmetry_equiv_pos_as_xyz
'x, y, z'
'-x, -y, z'
'-x+1/4, y+1/4, z+1/4'
'x+1/4, -y+1/4, z+1/4'
'x, y+1/2, z+1/2'
'-x, -y+1/2, z+1/2'
'-x+1/4, y+3/4, z+3/4'
'x+1/4, -y+3/4, z+3/4'
'x+1/2, y, z+1/2'
'-x+1/2, -y, z+1/2'
'-x+3/4, y+1/4, z+3/4'
'x+3/4, -y+1/4, z+3/4'
'x+1/2, y+1/2, z'
'-x+1/2, -y+1/2, z'
'-x+3/4, y+3/4, z+1/4'
'x+3/4, -y+3/4, z+1/4'

loop_
_atom_site_label
_atom_site_type_symbol
_atom_site_fract_x
_atom_site_fract_y
_atom_site_fract_z
_atom_site_U_iso_or_equiv
_atom_site_adp_type
_atom_site_occupancy
_atom_site_symmetry_multiplicity
_atom_site_calc_flag
_atom_site_refinement_flags
C1 C 0.25089(11) 0.07315(9) 1.1697(3) 0.0180(5) Uani 1 1 d .
C2 C 0.29552(12) 0.08286(8) 1.2499(5) 0.0187(6) Uani 1 1 d .
C3 C 0.33131(11) 0.04834(9) 1.2189(3) 0.0185(5) Uani 1 1 d .
C4 C 0.30835(11) 0.01780(9) 1.1186(3) 0.0180(5) Uani 1 1 d .
C5 C 0.25905(11) 0.03353(9) 1.0852(3) 0.0170(5) Uani 1 1 d .
C6 C 0.20135(12) 0.09676(10) 1.1858(3) 0.0242(6) Uani 1 1 d .
H6A H 0.1812 0.0818 1.2612 0.036 Uiso 1 1 calc R
H6B H 0.1833 0.0960 1.0920 0.036 Uiso 1 1 calc R
H6C H 0.2072 0.1278 1.2148 0.036 Uiso 1 1 calc R
C7 C 0.30191(13) 0.12045(10) 1.3580(3) 0.0267(7) Uani 1 1 d .
H7A H 0.2818 0.1462 1.3264 0.040 Uiso 1 1 calc R
H7B H 0.3374 0.1290 1.3628 0.040 Uiso 1 1 calc R
H7C H 0.2906 0.1107 1.4552 0.040 Uiso 1 1 calc R
C8 C 0.38150(11) 0.04281(10) 1.2913(3) 0.0275(7) Uani 1 1 d .
H8A H 0.3944 0.0721 1.3207 0.041 Uiso 1 1 calc R
H8B H 0.4050 0.0289 1.2223 0.041 Uiso 1 1 calc R
H8C H 0.3779 0.0238 1.3782 0.041 Uiso 1 1 calc R
C9 C 0.32968(12) -0.02662(9) 1.0717(3) 0.0239(6) Uani 1 1 d .
H9A H 0.3229 -0.0490 1.1476 0.036 Uiso 1 1 calc R
H9B H 0.3661 -0.0238 1.0577 0.036 Uiso 1 1 calc R
H9C H 0.3140 -0.0359 0.9793 0.036 Uiso 1 1 calc R
C10 C 0.22078(11) 0.01059(9) 0.9922(4) 0.0235(6) Uani 1 1 d .
H10A H 0.2378 -0.0077 0.9180 0.035 Uiso 1 1 calc R
H10B H 0.1997 0.0330 0.9435 0.035 Uiso 1 1 calc R
H10C H 0.1997 -0.0086 1.0539 0.035 Uiso 1 1 calc R
C11 C 0.29412(14) 0.08760(9) 0.7586(7) 0.0278(7) Uani 1 1 d .
H11A H 0.3200 0.0789 0.6858 0.033 Uiso 1 1 calc R
H11B H 0.2606 0.0746 0.7384 0.033 Uiso 1 1 calc R
C12 C 0.29495(12) 0.13153(10) 0.8054(3) 0.0262(6) Uani 1 1 d .
H12 H 0.3185 0.1536 0.7600 0.031 Uiso 1 1 calc R
C13 C 0.26539(12) 0.14332(10) 0.9295(4) 0.0238(6) Uani 1 1 d .
H13 H 0.2300 0.1324 0.9219 0.029 Uiso 1 1 calc R
C14 C 0.26871(13) 0.18983(9) 0.9927(5) 0.0363(8) Uani 1 1 d .
H14A H 0.3041 0.1984 1.0030 0.054 Uiso 1 1 calc R
H14B H 0.2524 0.1904 1.0891 0.054 Uiso 1 1 calc R
H14C H 0.2518 0.2109 0.9269 0.054 Uiso 1 1 calc R
C15 C 0.37964(11) 0.05186(9) 0.8902(3) 0.0232(6) Uani 1 1 d .
H15 H 0.4001 0.0374 0.9690 0.028 Uiso 1 1 calc R
C16 C 0.41722(13) 0.07777(11) 0.7954(4) 0.0313(7) Uani 1 1 d .
H16A H 0.4420 0.0937 0.8574 0.038 Uiso 1 1 calc R
H16B H 0.3997 0.0998 0.7324 0.038 Uiso 1 1 calc R
C17 C 0.44303(15) 0.04176(12) 0.7021(5) 0.0387(9) Uani 1 1 d .
H17A H 0.4778 0.0363 0.7364 0.046 Uiso 1 1 calc R
H17B H 0.4439 0.0505 0.5973 0.046 Uiso 1 1 calc R
C18 C 0.40974(14) 0.00007(11) 0.7253(4) 0.0384(9) Uani 1 1 d .
H18A H 0.4023 -0.0145 0.6302 0.046 Uiso 1 1 calc R
H18B H 0.4268 -0.0217 0.7899 0.046 Uiso 1 1 calc R
N1 N 0.36659(9) 0.12921(8) 1.0479(3) 0.0218(5) Uani 1 1 d .
O1 O 0.39805(10) 0.15450(8) 1.1004(3) 0.0337(6) Uani 1 1 d .
O2 O 0.36451(8) 0.01576(6) 0.7921(2) 0.0288(5) Uani 1 1 d .
W1 W 0.319636(4) 0.089141(3) 1.00572(2) 0.01552(3) Uani 1 1 d .

loop_
_atom_site_aniso_label
_atom_site_aniso_U_11
_atom_site_aniso_U_22
_atom_site_aniso_U_33
_atom_site_aniso_U_23
_atom_site_aniso_U_13
_atom_site_aniso_U_12
C1 0.0176(14) 0.0183(12) 0.0180(12) 0.0032(9) 0.0007(10) -0.0017(11)
C2 0.0234(14) 0.0177(11) 0.0151(13) 0.0021(12) -0.0019(17) -0.0022(10)
C3 0.0190(13) 0.0200(13) 0.0166(12) 0.0054(9) -0.0054(9) -0.0016(11)
C4 0.0217(14) 0.0160(12) 0.0162(12) 0.0052(9) -0.0019(10) -0.0030(11)
C5 0.0156(13) 0.0164(12) 0.0189(13) 0.0032(9) -0.0021(10) -0.0025(10)
C6 0.0243(16) 0.0254(15) 0.0230(14) 0.0015(11) 0.0003(12) 0.0025(12)
C7 0.0339(18) 0.0271(15) 0.0190(13) -0.0018(11) -0.0036(12) -0.0043(13)
C8 0.0234(15) 0.0321(15) 0.0269(16) 0.0096(11) -0.0081(11) -0.0033(12)
C9 0.0269(16) 0.0178(13) 0.0271(14) 0.0032(11) 0.0016(12) 0.0028(11)
C10 0.0245(14) 0.0195(12) 0.0266(15) 0.0013(11) -0.0072(12) -0.0029(10)
C11 0.0275(17) 0.0356(16) 0.0204(13) 0.0049(17) -0.0092(19) -0.0013(11)
C12 0.0265(16) 0.0261(15) 0.0259(14) 0.0133(11) -0.0039(12) 0.0016(12)
C13 0.0217(15) 0.0201(14) 0.0296(15) 0.0082(12) -0.0024(12) 0.0021(12)
C14 0.0357(18) 0.0195(13) 0.054(2) 0.0075(16) 0.0061(19) 0.0055(12)
C15 0.0262(16) 0.0197(13) 0.0237(14) 0.0046(11) 0.0028(12) -0.0018(12)
C16 0.0293(17) 0.0301(16) 0.0347(18) 0.0075(13) 0.0089(13) -0.0029(14)
C17 0.0346(19) 0.038(2) 0.044(2) 0.0078(15) 0.0158(16) 0.0084(15)
C18 0.042(2) 0.0319(17) 0.041(2) 0.0036(14) 0.0142(16) 0.0038(15)
N1 0.0248(13) 0.0221(11) 0.0184(11) 0.0048(8) -0.0040(9) -0.0067(10)
O1 0.0356(14) 0.0367(13) 0.0288(12) 0.0073(9) -0.0099(10) -0.0206(11)
O2 0.0346(12) 0.0226(10) 0.0291(13) -0.0029(8) 0.0089(9) 0.0007(9)
W1 0.01728(5) 0.01402(4) 0.01526(4) 0.00299(4) -0.00245(4) -0.00186(4)

loop_
_atom_type_symbol
_atom_type_description
_atom_type_scat_dispersion_real
_atom_type_scat_dispersion_imag
_atom_type_scat_source
C C 0.0033 0.0016 'International Tables Vol C Tables 4.2.6.8 and 6.1.1.4'
H H 0.0000 0.0000 'International Tables Vol C Tables 4.2.6.8 and 6.1.1.4'
N N 0.0061 0.0033 'International Tables Vol C Tables 4.2.6.8 and 6.1.1.4'
O O 0.0106 0.0060 'International Tables Vol C Tables 4.2.6.8 and 6.1.1.4'
W W -0.8490 6.8722 'International Tables Vol C Tables 4.2.6.8 and 6.1.1.4'

loop_
_geom_angle_atom_site_label_1
_geom_angle_atom_site_label_2
_geom_angle_atom_site_label_3
_geom_angle
C2 C1 C5 108.6(2)
C2 C1 C6 125.8(3)
C5 C1 C6 125.1(3)
C2 C1 W1 69.2(2)
C5 C1 W1 73.49(15)
C6 C1 W1 129.25(19)
C1 C2 C3 107.8(3)
C1 C2 C7 125.6(3)
C3 C2 C7 126.4(3)
C1 C2 W1 75.9(2)
C3 C2 W1 71.7(2)
C7 C2 W1 122.3(2)
C4 C3 C2 107.6(3)
C4 C3 C8 126.3(3)
C2 C3 C8 125.8(3)
C4 C3 W1 75.15(15)
C2 C3 W1 72.3(2)
C8 C3 W1 123.2(2)
C5 C4 C3 108.6(2)
C5 C4 C9 125.2(3)
C3 C4 C9 125.8(3)
C5 C4 W1 74.26(15)
C3 C4 W1 69.52(15)
C9 C4 W1 128.2(2)
C4 C5 C1 107.4(2)
C4 C5 C10 126.6(3)
C1 C5 C10 125.7(3)
C4 C5 W1 71.31(16)
C1 C5 W1 72.11(15)
C10 C5 W1 126.79(19)
C1 C6 H6A 109.5
C1 C6 H6B 109.5
H6A C6 H6B 109.5
C1 C6 H6C 109.5
H6A C6 H6C 109.5
H6B C6 H6C 109.5
C2 C7 H7A 109.5
C2 C7 H7B 109.5
H7A C7 H7B 109.5
C2 C7 H7C 109.5
H7A C7 H7C 109.5
H7B C7 H7C 109.5
C3 C8 H8A 109.5
C3 C8 H8B 109.5
H8A C8 H8B 109.5
C3 C8 H8C 109.5
H8A C8 H8C 109.5
H8B C8 H8C 109.5
C4 C9 H9A 109.5
C4 C9 H9B 109.5
H9A C9 H9B 109.5
C4 C9 H9C 109.5
H9A C9 H9C 109.5
H9B C9 H9C 109.5
C5 C10 H10A 109.5
C5 C10 H10B 109.5
H10A C10 H10B 109.5
C5 C10 H10C 109.5
H10A C10 H10C 109.5
H10B C10 H10C 109.5
C12 C11 W1 71.4(3)
C12 C11 H11A 116.5
W1 C11 H11A 116.5
C12 C11 H11B 116.5
W1 C11 H11B 116.5
H11A C11 H11B 113.5
C11 C12 C13 118.2(3)
C11 C12 W1 74.2(3)
C13 C12 W1 70.52(17)
C11 C12 H12 120.7
C13 C12 H12 120.7
W1 C12 H12 120.7
C12 C13 C14 120.0(3)
C12 C13 W1 73.46(17)
C14 C13 W1 120.2(2)
C12 C13 H13 112.6
C14 C13 H13 112.6
W1 C13 H13 112.6
C13 C14 H14A 109.5
C13 C14 H14B 109.5
H14A C14 H14B 109.5
C13 C14 H14C 109.5
H14A C14 H14C 109.5
H14B C14 H14C 109.5
O2 C15 C16 102.1(2)
O2 C15 W1 117.76(19)
C16 C15 W1 118.9(2)
O2 C15 H15 105.6
C16 C15 H15 105.6
W1 C15 H15 105.6
C15 C16 C17 104.4(3)
C15 C16 H16A 110.9
C17 C16 H16A 110.9
C15 C16 H16B 110.9
C17 C16 H16B 110.9
H16A C16 H16B 108.9
C16 C17 C18 103.6(3)
C16 C17 H17A 111.0
C18 C17 H17A 111.0
C16 C17 H17B 111.0
C18 C17 H17B 111.0
H17A C17 H17B 109.0
O2 C18 C17 106.0(3)
O2 C18 H18A 110.5
C17 C18 H18A 110.5
O2 C18 H18B 110.5
C17 C18 H18B 110.5
H18A C18 H18B 108.7
O1 N1 W1 169.4(2)
C18 O2 C15 105.8(2)
N1 W1 C15 86.34(11)
N1 W1 C13 91.75(11)
C15 W1 C13 132.11(11)
N1 W1 C3 94.63(10)
C15 W1 C3 92.07(10)
C13 W1 C3 135.70(11)
N1 W1 C12 89.98(11)
C15 W1 C12 96.09(11)
C13 W1 C12 36.02(11)
C3 W1 C12 170.87(11)
N1 W1 C2 92.40(11)
C15 W1 C2 127.85(11)
C13 W1 C2 100.04(11)
C3 W1 C2 36.00(10)
C12 W1 C2 136.06(11)
N1 W1 C11 115.07(11)
C15 W1 C11 75.12(12)
C13 W1 C11 62.60(12)
C3 W1 C11 146.24(9)
C12 W1 C11 34.44(10)
C2 W1 C11 146.66(10)
N1 W1 C4 126.85(10)
C15 W1 C4 81.06(10)
C13 W1 C4 133.44(10)
C3 W1 C4 35.33(9)
C12 W1 C4 142.44(11)
C2 W1 C4 58.71(9)
C11 W1 C4 111.00(9)
N1 W1 C1 122.30(10)
C15 W1 C1 137.89(10)
C13 W1 C1 81.35(11)
C3 W1 C1 58.45(10)
C12 W1 C1 112.46(11)
C2 W1 C1 34.95(10)
C11 W1 C1 111.76(12)
C4 W1 C1 57.32(9)
N1 W1 C5 150.06(10)
C15 W1 C5 105.95(10)
C13 W1 C5 99.12(10)
C3 W1 C5 58.46(10)
C12 W1 C5 114.98(10)
C2 W1 C5 58.35(10)
C11 W1 C5 94.63(11)
C4 W1 C5 34.43(9)
C1 W1 C5 34.41(9)

loop_
_geom_bond_atom_site_label_1
_geom_bond_atom_site_label_2
_geom_bond_distance
C1 C2 1.424(5)
C1 C5 1.431(4)
C1 C6 1.503(4)
C1 W1 2.410(3)
C2 C3 1.433(4)
C2 C7 1.506(5)
C2 W1 2.323(5)
C3 C4 1.430(4)
C3 C8 1.498(4)
C3 W1 2.316(3)
C4 C5 1.426(4)
C4 C9 1.508(4)
C4 W1 2.390(3)
C5 C10 1.493(4)
C5 W1 2.428(3)
C6 H6A 0.9800
C6 H6B 0.9800
C6 H6C 0.9800
C7 H7A 0.9800
C7 H7B 0.9800
C7 H7C 0.9800
C8 H8A 0.9800
C8 H8B 0.9800
C8 H8C 0.9800
C9 H9A 0.9800
C9 H9B 0.9800
C9 H9C 0.9800
C10 H10A 0.9800
C10 H10B 0.9800
C10 H10C 0.9800
C11 C12 1.383(5)
C11 W1 2.353(6)
C11 H11A 0.9900
C11 H11B 0.9900
C12 C13 1.422(5)
C12 W1 2.318(3)
C12 H12 1.0000
C13 C14 1.509(4)
C13 W1 2.279(3)
C13 H13 1.0000
C14 H14A 0.9800
C14 H14B 0.9800
C14 H14C 0.9800
C15 O2 1.459(3)
C15 C16 1.532(4)
C15 W1 2.214(3)
C15 H15 1.0000
C16 C17 1.535(5)
C16 H16A 0.9900
C16 H16B 0.9900
C17 C18 1.545(5)
C17 H17A 0.9900
C17 H17B 0.9900
C18 O2 1.428(4)
C18 H18A 0.9900
C18 H18B 0.9900
N1 O1 1.226(3)
N1 W1 1.774(2)

loop_
_geom_torsion_atom_site_label_1
_geom_torsion_atom_site_label_2
_geom_torsion_atom_site_label_3
_geom_torsion_atom_site_label_4
_geom_torsion
C5 C1 C2 C3 -1.8(4)
C6 C1 C2 C3 170.8(3)
W1 C1 C2 C3 -65.1(3)
C5 C1 C2 C7 -176.8(3)
C6 C1 C2 C7 -4.2(6)
W1 C1 C2 C7 119.9(4)
C5 C1 C2 W1 63.35(19)
C6 C1 C2 W1 -124.1(3)
C1 C2 C3 C4 0.5(4)
C7 C2 C3 C4 175.4(3)
W1 C2 C3 C4 -67.42(18)
C1 C2 C3 C8 -173.6(3)
C7 C2 C3 C8 1.3(6)
W1 C2 C3 C8 118.5(3)
C1 C2 C3 W1 67.9(3)
C7 C2 C3 W1 -117.2(4)
C2 C3 C4 C5 1.0(3)
C8 C3 C4 C5 175.0(3)
W1 C3 C4 C5 -64.48(19)
C2 C3 C4 C9 -171.5(3)
C8 C3 C4 C9 2.6(4)
W1 C3 C4 C9 123.0(3)
C2 C3 C4 W1 65.5(2)
C8 C3 C4 W1 -120.5(3)
C3 C4 C5 C1 -2.1(3)
C9 C4 C5 C1 170.4(3)
W1 C4 C5 C1 -63.54(18)
C3 C4 C5 C10 -176.1(3)
C9 C4 C5 C10 -3.6(5)
W1 C4 C5 C10 122.4(3)
C3 C4 C5 W1 61.44(18)
C9 C4 C5 W1 -126.0(3)
C2 C1 C5 C4 2.4(3)
C6 C1 C5 C4 -170.2(3)
W1 C1 C5 C4 63.02(19)
C2 C1 C5 C10 176.5(3)
C6 C1 C5 C10 3.9(4)
W1 C1 C5 C10 -122.9(3)
C2 C1 C5 W1 -60.6(2)
C6 C1 C5 W1 126.8(3)
W1 C11 C12 C13 -56.9(3)
C11 C12 C13 C14 174.6(3)
W1 C12 C13 C14 115.8(3)
C11 C12 C13 W1 58.8(3)
O2 C15 C16 C17 -33.7(3)
W1 C15 C16 C17 -165.2(2)
C15 C16 C17 C18 12.6(4)
C16 C17 C18 O2 13.4(4)
C17 C18 O2 C15 -36.1(3)
C16 C15 O2 C18 43.6(3)
W1 C15 O2 C18 175.8(2)
O1 N1 W1 C15 -111.5(13)
O1 N1 W1 C13 116.4(13)
O1 N1 W1 C3 -19.7(13)
O1 N1 W1 C12 152.4(13)
O1 N1 W1 C2 16.3(13)
O1 N1 W1 C11 176.8(13)
O1 N1 W1 C4 -35.6(13)
O1 N1 W1 C1 35.5(13)
O1 N1 W1 C5 4.6(14)
O2 C15 W1 N1 -166.2(2)
C16 C15 W1 N1 -42.0(3)
O2 C15 W1 C13 -77.1(2)
C16 C15 W1 C13 47.0(3)
O2 C15 W1 C3 99.3(2)
C16 C15 W1 C3 -136.5(3)
O2 C15 W1 C12 -76.6(2)
C16 C15 W1 C12 47.6(3)
O2 C15 W1 C2 103.6(2)
C16 C15 W1 C2 -132.2(2)
O2 C15 W1 C11 -49.02(19)
C16 C15 W1 C11 75.1(3)
O2 C15 W1 C4 65.6(2)
C16 C15 W1 C4 -170.2(3)
O2 C15 W1 C1 57.1(3)
C16 C15 W1 C1 -178.7(2)
O2 C15 W1 C5 41.6(2)
C16 C15 W1 C5 165.8(2)
C12 C13 W1 N1 87.6(2)
C14 C13 W1 N1 -27.9(3)
C12 C13 W1 C15 0.9(3)
C14 C13 W1 C15 -114.6(3)
C12 C13 W1 C3 -173.99(18)
C14 C13 W1 C3 70.5(3)
C14 C13 W1 C12 -115.5(3)
C12 C13 W1 C2 -179.69(19)
C14 C13 W1 C2 64.8(3)
C12 C13 W1 C11 -29.93(19)
C14 C13 W1 C11 -145.4(3)
C12 C13 W1 C4 -123.66(19)
C14 C13 W1 C4 120.9(3)
C12 C13 W1 C1 -150.0(2)
C14 C13 W1 C1 94.5(3)
C12 C13 W1 C5 -120.43(19)
C14 C13 W1 C5 124.1(3)
C4 C3 W1 N1 -157.85(18)
C2 C3 W1 N1 87.71(18)
C8 C3 W1 N1 -33.9(2)
C4 C3 W1 C15 -71.35(18)
C2 C3 W1 C15 174.21(18)
C8 C3 W1 C15 52.6(2)
C4 C3 W1 C13 104.9(2)
C2 C3 W1 C13 -9.6(2)
C8 C3 W1 C13 -131.2(2)
C4 C3 W1 C12 82.0(7)
C2 C3 W1 C12 -32.4(8)
C8 C3 W1 C12 -154.1(6)
C4 C3 W1 C2 114.4(2)
C8 C3 W1 C2 -121.7(3)
C4 C3 W1 C11 -5.5(3)
C2 C3 W1 C11 -119.9(2)
C8 C3 W1 C11 118.4(3)
C2 C3 W1 C4 -114.4(2)
C8 C3 W1 C4 123.9(3)
C4 C3 W1 C1 76.74(18)
C2 C3 W1 C1 -37.70(16)
C8 C3 W1 C1 -159.4(3)
C4 C3 W1 C5 36.13(16)
C2 C3 W1 C5 -78.31(18)
C8 C3 W1 C5 160.0(3)
C11 C12 W1 N1 138.6(2)
C13 C12 W1 N1 -93.0(2)
C11 C12 W1 C15 52.2(2)
C13 C12 W1 C15 -179.32(19)
C11 C12 W1 C13 -128.4(3)
C11 C12 W1 C3 -101.0(7)
C13 C12 W1 C3 27.4(8)
C11 C12 W1 C2 -128.0(2)
C13 C12 W1 C2 0.4(3)
C13 C12 W1 C11 128.4(3)
C11 C12 W1 C4 -31.0(3)
C13 C12 W1 C4 97.4(2)
C11 C12 W1 C1 -96.1(2)
C13 C12 W1 C1 32.3(2)
C11 C12 W1 C5 -58.5(2)
C13 C12 W1 C5 69.9(2)
C1 C2 W1 N1 150.88(16)
C3 C2 W1 N1 -94.57(17)
C7 C2 W1 N1 27.4(3)
C1 C2 W1 C15 -121.88(17)
C3 C2 W1 C15 -7.3(2)
C7 C2 W1 C15 114.7(2)
C1 C2 W1 C13 58.68(17)
C3 C2 W1 C13 173.23(17)
C7 C2 W1 C13 -64.8(3)
C1 C2 W1 C3 -114.5(2)
C7 C2 W1 C3 122.0(3)
C1 C2 W1 C12 58.4(2)
C3 C2 W1 C12 172.96(17)
C7 C2 W1 C12 -65.0(3)
C1 C2 W1 C11 4.2(2)
C3 C2 W1 C11 118.77(19)
C7 C2 W1 C11 -119.2(3)
C1 C2 W1 C4 -76.51(16)
C3 C2 W1 C4 38.03(16)
C7 C2 W1 C4 160.0(3)
C3 C2 W1 C1 114.5(2)
C7 C2 W1 C1 -123.5(3)
C1 C2 W1 C5 -35.91(15)
C3 C2 W1 C5 78.64(17)
C7 C2 W1 C5 -159.4(3)
C12 C11 W1 N1 -46.9(3)
C12 C11 W1 C15 -125.6(2)
C12 C11 W1 C13 31.3(2)
C12 C11 W1 C3 163.72(19)
C12 C11 W1 C2 95.7(2)
C12 C11 W1 C4 160.3(2)
C12 C11 W1 C1 98.3(2)
C12 C11 W1 C5 129.1(2)
C5 C4 W1 N1 145.28(17)
C3 C4 W1 N1 28.0(2)
C9 C4 W1 N1 -92.0(3)
C5 C4 W1 C15 -136.17(17)
C3 C4 W1 C15 106.57(18)
C9 C4 W1 C15 -13.4(3)
C5 C4 W1 C13 5.6(2)
C3 C4 W1 C13 -111.6(2)
C9 C4 W1 C13 128.4(3)
C5 C4 W1 C3 117.3(2)
C9 C4 W1 C3 -120.0(3)
C5 C4 W1 C12 -47.8(2)
C3 C4 W1 C12 -165.06(18)
C9 C4 W1 C12 74.9(3)
C5 C4 W1 C2 78.50(18)
C3 C4 W1 C2 -38.77(17)
C9 C4 W1 C2 -158.8(3)
C5 C4 W1 C11 -66.0(2)
C3 C4 W1 C11 176.76(18)
C9 C4 W1 C11 56.8(3)
C5 C4 W1 C1 37.06(15)
C3 C4 W1 C1 -80.20(18)
C9 C4 W1 C1 159.8(3)
C3 C4 W1 C5 -117.3(2)
C9 C4 W1 C5 122.7(3)
C2 C1 W1 N1 -35.11(19)
C5 C1 W1 N1 -153.03(16)
C6 C1 W1 N1 84.8(3)
C2 C1 W1 C15 90.8(2)
C5 C1 W1 C15 -27.1(2)
C6 C1 W1 C15 -149.3(2)
C2 C1 W1 C13 -121.70(17)
C5 C1 W1 C13 120.39(17)
C6 C1 W1 C13 -1.8(3)
C2 C1 W1 C3 38.85(15)
C5 C1 W1 C3 -79.06(17)
C6 C1 W1 C3 158.7(3)
C2 C1 W1 C12 -140.24(16)
C5 C1 W1 C12 101.85(17)
C6 C1 W1 C12 -20.4(3)
C5 C1 W1 C2 -117.9(2)
C6 C1 W1 C2 119.9(3)
C2 C1 W1 C11 -177.50(14)
C5 C1 W1 C11 64.58(17)
C6 C1 W1 C11 -57.6(3)
C2 C1 W1 C4 80.83(17)
C5 C1 W1 C4 -37.09(15)
C6 C1 W1 C4 -159.3(3)
C2 C1 W1 C5 117.9(2)
C6 C1 W1 C5 -122.2(3)
C4 C5 W1 N1 -65.9(3)
C1 C5 W1 N1 50.2(3)
C10 C5 W1 N1 171.8(2)
C4 C5 W1 C15 45.36(18)
C1 C5 W1 C15 161.48(16)
C10 C5 W1 C15 -76.9(3)
C4 C5 W1 C13 -175.86(16)
C1 C5 W1 C13 -59.74(18)
C10 C5 W1 C13 61.9(3)
C4 C5 W1 C3 -37.10(16)
C1 C5 W1 C3 79.03(17)
C10 C5 W1 C3 -159.3(3)
C4 C5 W1 C12 150.12(16)
C1 C5 W1 C12 -93.75(17)
C10 C5 W1 C12 27.9(3)
C4 C5 W1 C2 -79.64(18)
C1 C5 W1 C2 36.49(16)
C10 C5 W1 C2 158.1(3)
C4 C5 W1 C11 121.18(18)
C1 C5 W1 C11 -122.69(17)
C10 C5 W1 C11 -1.0(3)
C1 C5 W1 C4 116.1(2)
C10 C5 W1 C4 -122.2(3)
C4 C5 W1 C1 -116.1(2)
C10 C5 W1 C1 121.6(3)
